data_7055820
loop_
_publ_author_name
'Adhikari, Sangita'
'Lohar, Sisir'
'Kumari, Babli'
'Banerjee, Aparna'
'Bandopadhyay, Rajib'
'Matalobos, Jes\'us Sanmart\'in'
'Das, Debasis'

_publ_section_title
;
 Cu(ii) complex of a new isoindole derivative: structure, catecholase like
 activity, antimicrobial properties and bio-molecular interactions
;
_journal_issue 12
_journal_name_full 'New J. Chem.'
_journal_page_first 10094
_journal_paper_doi 10.1039/C6NJ02193J
_journal_volume 40
_journal_year 2016
_chemical_formula_moiety 'C20 H16 Cl2 Cu N4 O'
_chemical_formula_sum 'C20 H16 Cl2 Cu N4 O'
_chemical_formula_weight 462.81
_chemical_name_common DDJS-43
_space_group_crystal_system triclinic
_space_group_IT_number 2
_space_group_name_Hall '-P 1'
_space_group_name_H-M_alt 'P -1'
_symmetry_space_group_name_Hall '-P 1'
_symmetry_space_group_name_H-M 'P -1'
_atom_sites_solution_hydrogens geom
_atom_sites_solution_primary dual
_atom_sites_solution_secondary difmap
_audit_conform_dict_location ftp://ftp.iucr.org/pub/cif_core.dic
_audit_conform_dict_name cif_core.dic
_audit_conform_dict_version 2.4.3
_audit_creation_date 2016-09-05T19:32:46-00:00
_audit_creation_method 'WinGX routine CIF_UPDATE'
_audit_update_record
;
2016-09-06 deposited with the CCDC.
2016-10-12 downloaded from the CCDC.
;
_cell_angle_alpha 95.949(3)
_cell_angle_beta 91.000(3)
_cell_angle_gamma 99.504(3)
_cell_formula_units_Z 2
_cell_length_a 7.6364(4)
_cell_length_b 11.0930(6)
_cell_length_c 12.7629(6)
_cell_measurement_reflns_used 9782
_cell_measurement_temperature 100(2)
_cell_measurement_theta_max 26.63
_cell_measurement_theta_min 2.6
_cell_measurement_wavelength 0.71073
_cell_volume 1059.91(9)
_computing_cell_refinement 'SAINT V8.37A integration software'
_computing_data_collection 'Bruker APEX2 software'
_computing_data_reduction 'SORTAV (Blessing, 1995)'
_computing_molecular_graphics 'ORTEP-3 for Windows (Farrugia, 2012)'
_computing_publication_material 'WinGX publication routines (Farrugia, 2012)'
_computing_structure_refinement 'SHELXL-2016/4 (Sheldrick, 2016)'
_computing_structure_solution 'SHELXT-2014 (Sheldrick, 2014)'
_diffrn_ambient_temperature 100(2)
_diffrn_detector 'APEX-II CCD'
_diffrn_measured_fraction_theta_full 0.995
_diffrn_measured_fraction_theta_max 0.99
_diffrn_measurement_device '\k-geometry diffractometer'
_diffrn_measurement_device_type 'Bruker APEX-II'
_diffrn_measurement_method '\f or \w oscillation scans'
_diffrn_orient_matrix_UB_11 -0.020865
_diffrn_orient_matrix_UB_12 0.086809
_diffrn_orient_matrix_UB_13 0.013691
_diffrn_orient_matrix_UB_21 -0.09488
_diffrn_orient_matrix_UB_22 -0.016357
_diffrn_orient_matrix_UB_23 -0.057115
_diffrn_orient_matrix_UB_31 -0.090626
_diffrn_orient_matrix_UB_32 -0.025486
_diffrn_orient_matrix_UB_33 0.052572
_diffrn_radiation_monochromator graphite
_diffrn_radiation_probe x-ray
_diffrn_radiation_type MoK\a
_diffrn_radiation_wavelength 0.71073
_diffrn_reflns_av_R_equivalents 0.041
_diffrn_reflns_av_unetI/netI 0.0329
_diffrn_reflns_Laue_measured_fraction_full 0.995
_diffrn_reflns_Laue_measured_fraction_max 0.99
_diffrn_reflns_limit_h_max 9
_diffrn_reflns_limit_h_min -9
_diffrn_reflns_limit_k_max 14
_diffrn_reflns_limit_k_min -14
_diffrn_reflns_limit_l_max 16
_diffrn_reflns_limit_l_min -16
_diffrn_reflns_number 33783
_diffrn_reflns_point_group_measured_fraction_full 0.995
_diffrn_reflns_point_group_measured_fraction_max 0.99
_diffrn_reflns_reduction_process
;
        Scaled and merged with Sortav
        R.H. Blessing, (1987) Cryst. Rev. 1, 3-58
        R.H. Blessing, (1989) J. Appl. Cryst. 22, 396-397
;
_diffrn_reflns_theta_full 25.242
_diffrn_reflns_theta_max 27.196
_diffrn_reflns_theta_min 1.605
_diffrn_source 'sealed x-ray tube'
_diffrn_standards_number 0
_exptl_absorpt_coefficient_mu 1.3
_exptl_absorpt_correction_T_max 0.735
_exptl_absorpt_correction_T_min 0.585
_exptl_absorpt_correction_type multi-scan
_exptl_absorpt_process_details
;
SADABS-2016/2 - Bruker AXS area detector scaling and absorption correction
;
_exptl_crystal_colour green
_exptl_crystal_density_diffrn 1.45
_exptl_crystal_density_method 'not measured'
_exptl_crystal_description Plate
_exptl_crystal_F_000 470
_exptl_crystal_size_max 0.48
_exptl_crystal_size_mid 0.3
_exptl_crystal_size_min 0.18
_refine_diff_density_max 1.109
_refine_diff_density_min -0.688
_refine_diff_density_rms 0.075
_refine_ls_extinction_method none
_refine_ls_goodness_of_fit_ref 1.06
_refine_ls_hydrogen_treatment constr
_refine_ls_matrix_type full
_refine_ls_number_constraints 0
_refine_ls_number_parameters 253
_refine_ls_number_reflns 4678
_refine_ls_number_restraints 0
_refine_ls_restrained_S_all 1.06
_refine_ls_R_factor_all 0.0465
_refine_ls_R_factor_gt 0.0393
_refine_ls_shift/su_max 0
_refine_ls_shift/su_mean 0
_refine_ls_structure_factor_coef Fsqd
_refine_ls_weighting_details 'w=1/[\s^2^(Fo^2^)+(0.0484P)^2^+0.8902P] where P=(Fo^2^+2Fc^2^)/3'
_refine_ls_weighting_scheme calc
_refine_ls_wR_factor_gt 0.0969
_refine_ls_wR_factor_ref 0.0997
_reflns_Friedel_coverage 0
_reflns_number_gt 4018
_reflns_number_total 4678
_reflns_threshold_expression 'I > 2\s(I)'
_cod_data_source_file c6nj02193j2.cif
_cod_data_source_block shelx
_cod_depositor_comments 'Adding full bibliography for 7055820.cif.'
_cod_database_code 7055820
_shelx_estimated_absorpt_t_min 0.574
_shelx_estimated_absorpt_t_max 0.8

loop_
_space_group_symop_operation_xyz
'x, y, z'
'-x, -y, -z'

loop_
_atom_site_label
_atom_site_type_symbol
_atom_site_fract_x
_atom_site_fract_y
_atom_site_fract_z
_atom_site_U_iso_or_equiv
_atom_site_adp_type
_atom_site_occupancy
_atom_site_site_symmetry_order
_atom_site_calc_flag
_atom_site_refinement_flags_posn
_atom_site_refinement_flags_adp
CU1 Cu 0.83109(4) 0.26926(3) 0.20018(2) 0.01914(10) Uani 1 1 d . .
CL2 Cl 0.81201(11) 0.30354(6) 0.02625(5) 0.03665(19) Uani 1 1 d . .
CL3 Cl 1.07445(9) 0.24125(7) 0.31312(6) 0.03412(18) Uani 1 1 d . .
N1 N 0.4398(2) 0.10103(19) 0.28223(15) 0.0170(4) Uani 1 1 d . .
C2 C 0.3111(3) 0.0198(2) 0.32789(19) 0.0198(5) Uani 1 1 d . .
C3 C 0.3233(3) 0.0651(2) 0.44147(19) 0.0183(5) Uani 1 1 d . .
C4 C 0.2295(3) 0.0159(2) 0.5234(2) 0.0238(6) Uani 1 1 d . .
H4 H 0.144282 -0.057287 0.511273 0.029 Uiso 1 1 calc R U
C5 C 0.2642(4) 0.0773(3) 0.6235(2) 0.0267(6) Uani 1 1 d . .
H5 H 0.200094 0.046717 0.680956 0.032 Uiso 1 1 calc R U
C6 C 0.3911(4) 0.1828(3) 0.6413(2) 0.0275(6) Uani 1 1 d . .
H6 H 0.413051 0.22282 0.710862 0.033 Uiso 1 1 calc R U
C7 C 0.4872(4) 0.2311(2) 0.55896(19) 0.0237(5) Uani 1 1 d . .
H7 H 0.574966 0.302817 0.571544 0.028 Uiso 1 1 calc R U
C8 C 0.4508(3) 0.1715(2) 0.45850(19) 0.0181(5) Uani 1 1 d . .
C9 C 0.5270(3) 0.1943(2) 0.35454(18) 0.0172(5) Uani 1 1 d . .
O10 O 0.2158(2) -0.06572(17) 0.28008(14) 0.0259(4) Uani 1 1 d . .
C11 C 0.4606(3) 0.0946(2) 0.16875(18) 0.0199(5) Uani 1 1 d . .
H11A H 0.486939 0.178745 0.147344 0.024 Uiso 1 1 calc R U
H11B H 0.348319 0.052387 0.13214 0.024 Uiso 1 1 calc R U
C12 C 0.6090(3) 0.0257(2) 0.13704(18) 0.0195(5) Uani 1 1 d . .
N13 N 0.7756(3) 0.08795(18) 0.15324(15) 0.0185(4) Uani 1 1 d . .
C14 C 0.9114(3) 0.0263(2) 0.13079(19) 0.0232(5) Uani 1 1 d . .
H14 H 1.029642 0.069479 0.141734 0.028 Uiso 1 1 calc R U
C15 C 0.8857(4) -0.0959(2) 0.09285(19) 0.0260(6) Uani 1 1 d . .
H15 H 0.984446 -0.136325 0.07854 0.031 Uiso 1 1 calc R U
C16 C 0.7153(4) -0.1591(2) 0.07582(19) 0.0276(6) Uani 1 1 d . .
H16 H 0.694384 -0.243555 0.049152 0.033 Uiso 1 1 calc R U
C17 C 0.5733(4) -0.0968(2) 0.09842(19) 0.0242(6) Uani 1 1 d . .
H17 H 0.454224 -0.138262 0.087341 0.029 Uiso 1 1 calc R U
N20 N 0.6501(3) 0.27586(19) 0.32632(16) 0.0190(4) Uani 1 1 d . .
C21 C 0.7249(4) 0.3792(2) 0.4038(2) 0.0246(6) Uani 1 1 d . .
H21A H 0.799942 0.350439 0.456843 0.03 Uiso 1 1 calc R U
H21B H 0.627725 0.412855 0.440714 0.03 Uiso 1 1 calc R U
C22 C 0.8348(3) 0.4779(2) 0.3492(2) 0.0210(5) Uani 1 1 d . .
N23 N 0.8836(3) 0.44714(19) 0.25124(16) 0.0218(5) Uani 1 1 d . .
C24 C 0.9811(4) 0.5330(2) 0.1998(2) 0.0273(6) Uani 1 1 d . .
H24 H 1.013684 0.511133 0.129743 0.033 Uiso 1 1 calc R U
C25 C 1.0353(4) 0.6516(2) 0.2453(2) 0.0309(6) Uani 1 1 d . .
H25 H 1.104127 0.710891 0.207461 0.037 Uiso 1 1 calc R U
C26 C 0.9877(4) 0.6827(2) 0.3470(2) 0.0289(6) Uani 1 1 d . .
H26 H 1.025518 0.7636 0.380563 0.035 Uiso 1 1 calc R U
C27 C 0.8848(4) 0.5957(2) 0.3998(2) 0.0271(6) Uani 1 1 d . .
H27 H 0.848942 0.616155 0.469432 0.032 Uiso 1 1 calc R U

loop_
_atom_site_aniso_label
_atom_site_aniso_U_11
_atom_site_aniso_U_22
_atom_site_aniso_U_33
_atom_site_aniso_U_23
_atom_site_aniso_U_13
_atom_site_aniso_U_12
CU1 0.02294(17) 0.01582(17) 0.01698(16) 0.00189(12) 0.00367(12) -0.00201(12)
CL2 0.0620(5) 0.0248(4) 0.0189(3) 0.0051(3) 0.0015(3) -0.0068(3)
CL3 0.0323(4) 0.0311(4) 0.0383(4) -0.0054(3) -0.0118(3) 0.0104(3)
N1 0.0140(9) 0.0217(11) 0.0142(10) 0.0028(8) 0.0017(8) -0.0011(8)
C2 0.0173(12) 0.0202(13) 0.0233(13) 0.0079(10) 0.0021(10) 0.0034(10)
C3 0.0147(11) 0.0213(12) 0.0208(12) 0.0076(10) 0.0026(9) 0.0054(9)
C4 0.0199(12) 0.0254(14) 0.0283(14) 0.0108(11) 0.0059(11) 0.0046(10)
C5 0.0268(14) 0.0365(16) 0.0210(13) 0.0127(11) 0.0082(11) 0.0109(12)
C6 0.0328(15) 0.0332(15) 0.0185(13) 0.0043(11) 0.0036(11) 0.0103(12)
C7 0.0273(14) 0.0256(14) 0.0185(12) 0.0044(10) 0.0023(10) 0.0042(11)
C8 0.0159(11) 0.0212(12) 0.0187(12) 0.0064(10) 0.0037(9) 0.0048(10)
C9 0.0197(12) 0.0192(12) 0.0141(11) 0.0037(9) 0.0015(9) 0.0065(10)
O10 0.0241(9) 0.0239(10) 0.0272(10) 0.0046(8) -0.0004(8) -0.0044(8)
C11 0.0218(12) 0.0234(13) 0.0128(11) 0.0023(10) -0.0024(9) -0.0009(10)
C12 0.0265(13) 0.0225(13) 0.0086(11) 0.0040(9) 0.0003(9) -0.0002(10)
N13 0.0228(11) 0.0196(11) 0.0130(9) 0.0044(8) 0.0024(8) 0.0016(8)
C14 0.0244(13) 0.0289(14) 0.0168(12) 0.0042(10) 0.0064(10) 0.0043(11)
C15 0.0385(15) 0.0272(14) 0.0151(12) 0.0054(10) 0.0073(11) 0.0110(12)
C16 0.0486(17) 0.0193(13) 0.0136(12) -0.0005(10) 0.0013(11) 0.0029(12)
C17 0.0317(14) 0.0243(14) 0.0142(12) 0.0030(10) 0.0010(10) -0.0031(11)
N20 0.0211(10) 0.0181(10) 0.0169(10) 0.0013(8) 0.0030(8) 0.0005(8)
C21 0.0284(14) 0.0220(13) 0.0200(13) -0.0024(10) 0.0039(11) -0.0036(11)
C22 0.0202(12) 0.0198(13) 0.0227(13) 0.0026(10) 0.0005(10) 0.0025(10)
N23 0.0257(11) 0.0186(11) 0.0198(10) 0.0009(8) 0.0011(9) 0.0002(9)
C24 0.0315(15) 0.0203(13) 0.0280(14) 0.0052(11) 0.0037(11) -0.0035(11)
C25 0.0355(16) 0.0188(13) 0.0370(16) 0.0091(12) 0.0020(13) -0.0028(12)
C26 0.0305(15) 0.0156(13) 0.0381(16) -0.0014(11) -0.0044(12) -0.0003(11)
C27 0.0299(14) 0.0215(13) 0.0284(14) -0.0035(11) 0.0008(11) 0.0040(11)

loop_
_atom_type_symbol
_atom_type_description
_atom_type_scat_dispersion_real
_atom_type_scat_dispersion_imag
_atom_type_scat_source
C C 0.0033 0.0016 'International Tables Vol C Tables 4.2.6.8 and 6.1.1.4'
H H 0 0 'International Tables Vol C Tables 4.2.6.8 and 6.1.1.4'
Cl Cl 0.1484 0.1585 'International Tables Vol C Tables 4.2.6.8 and 6.1.1.4'
Cu Cu 0.3201 1.2651 'International Tables Vol C Tables 4.2.6.8 and 6.1.1.4'
N N 0.0061 0.0033 'International Tables Vol C Tables 4.2.6.8 and 6.1.1.4'
O O 0.0106 0.006 'International Tables Vol C Tables 4.2.6.8 and 6.1.1.4'

loop_
_geom_angle_atom_site_label_1
_geom_angle_atom_site_label_2
_geom_angle_atom_site_label_3
_geom_angle
N23 CU1 N13 178.13(8)
N23 CU1 N20 79.79(8)
N13 CU1 N20 98.57(8)
N23 CU1 CL2 93.61(6)
N13 CU1 CL2 88.16(6)
N20 CU1 CL2 132.91(6)
N23 CU1 CL3 87.82(7)
N13 CU1 CL3 91.42(6)
N20 CU1 CL3 93.78(6)
CL2 CU1 CL3 132.82(3)
C9 N1 C2 112.78(19)
C9 N1 C11 124.70(19)
C2 N1 C11 122.1(2)
O10 C2 N1 124.5(2)
O10 C2 C3 130.8(2)
N1 C2 C3 104.7(2)
C4 C3 C8 121.7(2)
C4 C3 C2 128.9(2)
C8 C3 C2 109.4(2)
C5 C4 C3 117.6(2)
C5 C4 H4 121.2
C3 C4 H4 121.2
C4 C5 C6 121.1(2)
C4 C5 H5 119.5
C6 C5 H5 119.5
C5 C6 C7 121.2(3)
C5 C6 H6 119.4
C7 C6 H6 119.4
C8 C7 C6 118.0(2)
C8 C7 H7 121
C6 C7 H7 121
C7 C8 C3 120.3(2)
C7 C8 C9 132.8(2)
C3 C8 C9 106.8(2)
N20 C9 N1 121.0(2)
N20 C9 C8 132.7(2)
N1 C9 C8 106.28(19)
N1 C11 C12 110.45(19)
N1 C11 H11A 109.6
C12 C11 H11A 109.6
N1 C11 H11B 109.6
C12 C11 H11B 109.6
H11A C11 H11B 108.1
N13 C12 C17 122.4(2)
N13 C12 C11 116.8(2)
C17 C12 C11 120.7(2)
C12 N13 C14 117.9(2)
C12 N13 CU1 123.17(17)
C14 N13 CU1 118.78(17)
N13 C14 C15 122.8(2)
N13 C14 H14 118.6
C15 C14 H14 118.6
C14 C15 C16 119.2(3)
C14 C15 H15 120.4
C16 C15 H15 120.4
C15 C16 C17 118.8(2)
C15 C16 H16 120.6
C17 C16 H16 120.6
C12 C17 C16 118.9(2)
C12 C17 H17 120.6
C16 C17 H17 120.6
C9 N20 C21 118.5(2)
C9 N20 CU1 131.16(17)
C21 N20 CU1 107.59(14)
N20 C21 C22 109.8(2)
N20 C21 H21A 109.7
C22 C21 H21A 109.7
N20 C21 H21B 109.7
C22 C21 H21B 109.7
H21A C21 H21B 108.2
N23 C22 C27 121.7(2)
N23 C22 C21 117.5(2)
C27 C22 C21 120.8(2)
C22 N23 C24 119.3(2)
C22 N23 CU1 115.74(16)
C24 N23 CU1 124.49(18)
N23 C24 C25 122.1(2)
N23 C24 H24 119
C25 C24 H24 119
C24 C25 C26 118.6(2)
C24 C25 H25 120.7
C26 C25 H25 120.7
C25 C26 C27 119.7(3)
C25 C26 H26 120.2
C27 C26 H26 120.2
C26 C27 C22 118.6(2)
C26 C27 H27 120.7
C22 C27 H27 120.7

loop_
_geom_bond_atom_site_label_1
_geom_bond_atom_site_label_2
_geom_bond_distance
CU1 N23 1.985(2)
CU1 N13 2.011(2)
CU1 N20 2.1435(19)
CU1 CL2 2.2969(7)
CU1 CL3 2.4120(8)
N1 C9 1.386(3)
N1 C2 1.398(3)
N1 C11 1.456(3)
C2 O10 1.199(3)
C2 C3 1.480(3)
C3 C4 1.385(3)
C3 C8 1.396(3)
C4 C5 1.384(4)
C4 H4 0.95
C5 C6 1.386(4)
C5 H5 0.95
C6 C7 1.394(3)
C6 H6 0.95
C7 C8 1.382(4)
C7 H7 0.95
C8 C9 1.487(3)
C9 N20 1.276(3)
C11 C12 1.506(3)
C11 H11A 0.99
C11 H11B 0.99
C12 N13 1.345(3)
C12 C17 1.378(4)
N13 C14 1.353(3)
C14 C15 1.373(4)
C14 H14 0.95
C15 C16 1.375(4)
C15 H15 0.95
C16 C17 1.397(4)
C16 H16 0.95
C17 H17 0.95
N20 C21 1.465(3)
C21 C22 1.504(3)
C21 H21A 0.99
C21 H21B 0.99
C22 N23 1.338(3)
C22 C27 1.387(4)
N23 C24 1.344(3)
C24 C25 1.376(4)
C24 H24 0.95
C25 C26 1.378(4)
C25 H25 0.95
C26 C27 1.381(4)
C26 H26 0.95
C27 H27 0.95

loop_
_geom_torsion_atom_site_label_1
_geom_torsion_atom_site_label_2
_geom_torsion_atom_site_label_3
_geom_torsion_atom_site_label_4
_geom_torsion
C9 N1 C2 O10 177.7(2)
C11 N1 C2 O10 5.0(4)
C9 N1 C2 C3 -1.9(3)
C11 N1 C2 C3 -174.7(2)
O10 C2 C3 C4 2.7(4)
N1 C2 C3 C4 -177.7(2)
O10 C2 C3 C8 -177.5(3)
N1 C2 C3 C8 2.1(3)
C8 C3 C4 C5 1.0(4)
C2 C3 C4 C5 -179.2(2)
C3 C4 C5 C6 -1.3(4)
C4 C5 C6 C7 0.5(4)
C5 C6 C7 C8 0.7(4)
C6 C7 C8 C3 -1.0(4)
C6 C7 C8 C9 -178.6(3)
C4 C3 C8 C7 0.1(4)
C2 C3 C8 C7 -179.7(2)
C4 C3 C8 C9 178.3(2)
C2 C3 C8 C9 -1.5(3)
C2 N1 C9 N20 179.2(2)
C11 N1 C9 N20 -8.3(4)
C2 N1 C9 C8 1.0(3)
C11 N1 C9 C8 173.6(2)
C7 C8 C9 N20 0.3(5)
C3 C8 C9 N20 -177.5(3)
C7 C8 C9 N1 178.2(3)
C3 C8 C9 N1 0.4(3)
C9 N1 C11 C12 90.0(3)
C2 N1 C11 C12 -98.1(3)
N1 C11 C12 N13 -78.7(3)
N1 C11 C12 C17 98.2(3)
C17 C12 N13 C14 -0.3(3)
C11 C12 N13 C14 176.5(2)
C17 C12 N13 CU1 175.74(17)
C11 C12 N13 CU1 -7.5(3)
C12 N13 C14 C15 -0.2(3)
CU1 N13 C14 C15 -176.40(18)
N13 C14 C15 C16 0.6(4)
C14 C15 C16 C17 -0.4(4)
N13 C12 C17 C16 0.4(3)
C11 C12 C17 C16 -176.2(2)
C15 C16 C17 C12 0.0(4)
N1 C9 N20 C21 173.9(2)
C8 C9 N20 C21 -8.5(4)
N1 C9 N20 CU1 -27.5(3)
C8 C9 N20 CU1 150.1(2)
C9 N20 C21 C22 -166.9(2)
CU1 N20 C21 C22 29.8(2)
N20 C21 C22 N23 -16.2(3)
N20 C21 C22 C27 164.6(2)
C27 C22 N23 C24 -1.1(4)
C21 C22 N23 C24 179.7(2)
C27 C22 N23 CU1 171.1(2)
C21 C22 N23 CU1 -8.1(3)
C22 N23 C24 C25 1.1(4)
CU1 N23 C24 C25 -170.3(2)
N23 C24 C25 C26 0.0(4)
C24 C25 C26 C27 -1.2(4)
C25 C26 C27 C22 1.2(4)
N23 C22 C27 C26 -0.1(4)
C21 C22 C27 C26 179.1(2)
